data_2022962
loop_
_publ_author_name
'Kumagai, Hitoshi'
'Kawata, Satoshi'
'Ogihara, Nobuhiro'

_publ_section_title
;
 Crystal structure of dilithium biphenyl-4,4'-di-sulfonate dihydrate.
;
_journal_coeditor_code JP2001
_journal_issue 'Pt 1'
_journal_name_full 'Acta crystallographica. Section E, Crystallographic communications'
_journal_page_first 22
_journal_page_last 24
_journal_paper_doi 10.1107/S2056989023010411
_journal_volume 80
_journal_year 2024
_chemical_formula_iupac '[Li2 (C12 H8 O6 S2) (H2 O1)2]'
_chemical_formula_moiety 'C12 H12 Li2 O8 S2'
_chemical_formula_sum 'C12 H12 Li2 O8 S2'
_chemical_formula_weight 362.22
_chemical_name_systematic
;
\m-Biphenyl-4,4'-disulfonato-bis(aqualithium)
;
_space_group_crystal_system monoclinic
_space_group_IT_number 14
_space_group_name_Hall '-P 2ybc'
_space_group_name_H-M_alt 'P 1 21/c 1'
_atom_sites_solution_hydrogens geom
_atom_sites_solution_primary direct
_atom_sites_solution_secondary difmap
_cell_angle_alpha 90.0000
_cell_angle_beta 99.994(7)
_cell_angle_gamma 90.0000
_cell_formula_units_Z 2
_cell_length_a 15.8584(11)
_cell_length_b 5.3693(4)
_cell_length_c 8.8636(6)
_cell_measurement_reflns_used 17604
_cell_measurement_temperature 286
_cell_measurement_theta_max 27.63
_cell_measurement_theta_min 3.19
_cell_volume 743.27(9)
_computing_cell_refinement
;
RAPID-AUTO (Rigaku, 1995)
;
_computing_data_collection
;
RAPID-AUTO (Rigaku, 1995)
;
_computing_data_reduction
;
RAPID-AUTO (Rigaku, 1995)
;
_computing_molecular_graphics
;
CrystalStructure 4.3 (Rigaku, 2019
;
_computing_publication_material
;
CrystalStructure 4.3 (Rigaku, 2019)
;
_computing_structure_refinement
;
<i>SHELXL2018/3</i> (Sheldrick, 2015b)
;
_computing_structure_solution
;
<i>SHELXT2014/5</i> (Sheldrick, 2015a)
;
_diffrn_ambient_temperature 286
_diffrn_detector_area_resol_mean 10.000
_diffrn_measured_fraction_theta_full 0.981
_diffrn_measured_fraction_theta_max 0.982
_diffrn_measurement_device_type 'Rigaku R-AXIS RAPID'
_diffrn_measurement_method \w
_diffrn_radiation_type 'Mo K\a'
_diffrn_radiation_wavelength 0.71075
_diffrn_reflns_av_R_equivalents 0.0666
_diffrn_reflns_av_unetI/netI 0.0520
_diffrn_reflns_limit_h_max 20
_diffrn_reflns_limit_h_min -20
_diffrn_reflns_limit_k_max 6
_diffrn_reflns_limit_k_min -6
_diffrn_reflns_limit_l_max 11
_diffrn_reflns_limit_l_min -11
_diffrn_reflns_number 9858
_diffrn_reflns_theta_full 25.242
_diffrn_reflns_theta_max 27.473
_diffrn_reflns_theta_min 3.914
_diffrn_standards_number 0
_exptl_absorpt_coefficient_mu 0.396
_exptl_absorpt_correction_T_max 0.924
_exptl_absorpt_correction_T_min 0.213
_exptl_absorpt_correction_type multi-scan
_exptl_absorpt_process_details
;
(ABSCOR; Rigaku, 1995)
;
_exptl_crystal_colour colorless
_exptl_crystal_density_diffrn 1.618
_exptl_crystal_density_method 'not measured'
_exptl_crystal_description block
_exptl_crystal_F_000 372.00
_exptl_crystal_size_max 0.500
_exptl_crystal_size_mid 0.400
_exptl_crystal_size_min 0.200
_refine_diff_density_max 0.74
_refine_diff_density_min -0.28
_refine_ls_extinction_method none
_refine_ls_goodness_of_fit_ref 1.122
_refine_ls_hydrogen_treatment refall
_refine_ls_number_parameters 133
_refine_ls_number_reflns 1666
_refine_ls_number_restraints 3
_refine_ls_R_factor_all 0.0683
_refine_ls_R_factor_gt 0.0606
_refine_ls_shift/su_max 0.000
_refine_ls_structure_factor_coef Fsqd
_refine_ls_weighting_details 'w = 1/[\s^2^(Fo^2^)+(0.0948P)^2^+0.3642P] where P=(Fo^2^+2Fc^2^)/3'
_refine_ls_weighting_scheme calc
_refine_ls_wR_factor_gt 0.1551
_refine_ls_wR_factor_ref 0.1593
_reflns_number_gt 1490
_reflns_number_total 1666
_reflns_threshold_expression F^2^>2.0\s(F^2^)
_cod_data_source_file jp2001sup1.cif
_cod_data_source_block I
_cod_depositor_comments 'Adding full bibliography for 2022962.cif.'
_cod_database_code 2022962
_cod_database_fobs_code 2022962

loop_
_space_group_symop_id
_space_group_symop_operation_xyz
1 +X,+Y,+Z
2 -X,1/2+Y,1/2-Z
3 -X,-Y,-Z
4 +X,-1/2-Y,-1/2+Z

loop_
_atom_site_type_symbol
_atom_site_label
_atom_site_fract_x
_atom_site_fract_y
_atom_site_fract_z
_atom_site_U_iso_or_equiv
_atom_site_adp_type
_atom_site_calc_flag
_atom_site_occupancy
_atom_site_disorder_assembly
_atom_site_disorder_group
S S1 0.67846(4) 0.56370(10) 0.59448(6) 0.0341(3) Uani d 1 . .
O O1 0.66681(15) 0.8238(3) 0.6295(3) 0.0550(6) Uani d 1 . .
O O2 0.62416(15) 0.4887(5) 0.4532(2) 0.0566(6) Uani d 1 . .
O O3 0.67041(13) 0.4012(4) 0.7215(2) 0.0451(5) Uani d 1 . .
O O4 0.49748(14) 1.0921(5) 0.6579(3) 0.0587(6) Uani d 1 . .
C C1 0.78551(17) 0.5384(4) 0.5648(3) 0.0346(5) Uani d 1 . .
C C2 0.81715(19) 0.7143(6) 0.4756(4) 0.0566(8) Uani d 1 . .
C C3 0.90075(19) 0.6964(6) 0.4499(4) 0.0588(9) Uani d 1 . .
C C4 0.95484(15) 0.5075(4) 0.5137(3) 0.0354(5) Uani d 1 . .
C C5 0.9221(2) 0.3349(6) 0.6046(5) 0.0628(9) Uani d 1 . .
C C6 0.8381(2) 0.3489(6) 0.6297(5) 0.0608(9) Uani d 1 . .
Li Li1 0.6195(3) 1.0777(8) 0.7388(5) 0.0413(9) Uani d 1 . .
H H1 0.464(3) 0.986(9) 0.696(7) 0.13(2) Uiso d 1 . .
H H2 0.778(3) 0.874(10) 0.441(5) 0.083(13) Uiso d 1 . .
H H3 0.916(3) 0.789(10) 0.375(6) 0.099(16) Uiso d 1 . .
H H4 0.462(3) 1.197(9) 0.600(6) 0.12(2) Uiso d 1 . .
H H5 0.954(3) 0.196(9) 0.644(5) 0.078(13) Uiso d 1 . .
H H6 0.823(3) 0.262(9) 0.695(6) 0.096(16) Uiso d 1 . .

loop_
_atom_site_aniso_label
_atom_site_aniso_U_11
_atom_site_aniso_U_22
_atom_site_aniso_U_33
_atom_site_aniso_U_12
_atom_site_aniso_U_13
_atom_site_aniso_U_23
S1 0.0333(4) 0.0345(4) 0.0359(4) 0.0043(2) 0.0093(2) -0.0016(2)
O1 0.0641(13) 0.0359(11) 0.0724(13) 0.0116(9) 0.0324(11) 0.0000(9)
O2 0.0377(11) 0.0905(17) 0.0413(10) 0.0008(10) 0.0057(9) -0.0115(10)
O3 0.0481(11) 0.0404(9) 0.0485(10) -0.0001(8) 0.0131(8) 0.0050(8)
O4 0.0396(12) 0.0691(14) 0.0666(14) 0.0048(10) 0.0073(10) 0.0160(11)
C1 0.0334(12) 0.0316(11) 0.0386(11) 0.0022(8) 0.0060(9) -0.0036(8)
C2 0.0352(13) 0.0581(17) 0.077(2) 0.0112(12) 0.0120(13) 0.0322(15)
C3 0.0356(14) 0.0630(19) 0.079(2) 0.0077(12) 0.0137(14) 0.0355(16)
C4 0.0302(13) 0.0337(11) 0.0414(12) 0.0007(8) 0.0042(10) -0.0033(9)
C5 0.0479(17) 0.0465(15) 0.100(3) 0.0186(13) 0.0298(17) 0.0301(17)
C6 0.0489(16) 0.0460(15) 0.095(2) 0.0149(13) 0.0333(17) 0.0300(17)
Li1 0.041(2) 0.041(2) 0.043(2) 0.0029(17) 0.0106(18) 0.0036(16)

loop_
_atom_type_symbol
_atom_type_description
_atom_type_scat_dispersion_real
_atom_type_scat_dispersion_imag
_atom_type_scat_source
C C 0.0033 0.0016
;
International Tables for Crystallography
(Vol. C, Tables 4.2.6.8 and 6.1.1.4)
;
H H 0.0000 0.0000
;
International Tables for Crystallography
(Vol. C, Table 6.1.1.4)
;
Li Li -0.0003 0.0001
;
International Tables for Crystallography
(Vol. C, Tables 4.2.6.8 and 6.1.1.4)
;
O O 0.0106 0.0060
;
International Tables for Crystallography
(Vol. C, Tables 4.2.6.8 and 6.1.1.4)
;
S S 0.1246 0.1234
;
International Tables for Crystallography
(Vol. C, Tables 4.2.6.8 and 6.1.1.4)
;

loop_
_geom_angle_atom_site_label_1
_geom_angle_atom_site_label_2
_geom_angle_atom_site_label_3
_geom_angle_site_symmetry_1
_geom_angle_site_symmetry_3
_geom_angle
_geom_angle_publ_flag
O3 S1 O2 . . 112.66(14) ?
O3 S1 O1 . . 112.48(12) ?
O2 S1 O1 . . 112.00(15) ?
O3 S1 C1 . . 106.61(11) ?
O2 S1 C1 . . 107.01(12) ?
O1 S1 C1 . . 105.51(12) ?
S1 O1 Li1 . . 151.24(19) ?
S1 O2 Li1 . 4_575 145.2(2) ?
S1 O3 Li1 . 1_545 134.28(19) ?
Li1 O4 H1 . . 117(4) ?
Li1 O4 H4 . . 136(4) ?
H1 O4 H4 . . 106(4) ?
C6 C1 C2 . . 119.4(3) ?
C6 C1 S1 . . 121.5(2) ?
C2 C1 S1 . . 119.09(19) ?
C1 C2 C3 . . 119.9(3) ?
C1 C2 H2 . . 117(2) ?
C3 C2 H2 . . 122(2) ?
C4 C3 C2 . . 121.8(3) ?
C4 C3 H3 . . 119(3) ?
C2 C3 H3 . . 118(3) ?
C3 C4 C5 . . 117.3(2) ?
C3 C4 C4 . 3_766 121.1(3) ?
C5 C4 C4 . 3_766 121.6(3) ?
C4 C5 C6 . . 121.5(3) ?
C4 C5 H5 . . 121(3) ?
C6 C5 H5 . . 118(3) ?
C1 C6 C5 . . 120.1(3) ?
C1 C6 H6 . . 119(4) ?
C5 C6 H6 . . 120(4) ?
O1 Li1 O2 . 4_576 114.8(2) ?
O1 Li1 O3 . 1_565 113.3(2) ?
O2 Li1 O3 4_576 1_565 107.5(2) ?
O1 Li1 O4 . . 107.2(3) ?
O2 Li1 O4 4_576 . 103.7(2) ?
O3 Li1 O4 1_565 . 109.8(2) ?

loop_
_geom_bond_atom_site_label_1
_geom_bond_atom_site_label_2
_geom_bond_site_symmetry_2
_geom_bond_distance
_geom_bond_publ_flag
S1 O3 . 1.4472(19) ?
S1 O2 . 1.448(2) ?
S1 O1 . 1.4492(19) ?
S1 C1 . 1.768(3) ?
O1 Li1 . 1.901(5) ?
O2 Li1 4_575 1.922(5) ?
O3 Li1 1_545 1.933(5) ?
O4 Li1 . 1.944(5) ?
O4 H1 . 0.88(2) ?
O4 H4 . 0.89(2) ?
C1 C6 . 1.377(4) ?
C1 C2 . 1.381(4) ?
C2 C3 . 1.387(4) ?
C2 H2 . 1.07(5) ?
C3 C4 . 1.384(4) ?
C3 H3 . 0.90(5) ?
C4 C5 . 1.387(4) ?
C4 C4 3_766 1.496(5) ?
C5 C6 . 1.390(4) ?
C5 H5 . 0.94(5) ?
C6 H6 . 0.81(5) ?

loop_
_geom_hbond_atom_site_label_D
_geom_hbond_atom_site_label_H
_geom_hbond_atom_site_label_A
_geom_hbond_site_symmetry_D
_geom_hbond_site_symmetry_H
_geom_hbond_site_symmetry_A
_geom_hbond_distance_DH
_geom_hbond_distance_HA
_geom_hbond_distance_DA
_geom_hbond_angle_DHA
_geom_hbond_publ_flag
O4 H4 O2 . . 3_676 0.89(5) 2.17(5) 3.016(3) 157(5) y
O4 H1 O3 . . 2_656 2.41(5) 3.205(3) 0.89(5) 149(4) y
O4 H1 O4 . . 2_646 2.50(5) 3.136(4) 0.89(5) 129(4) y

loop_
_geom_torsion_atom_site_label_1
_geom_torsion_atom_site_label_2
_geom_torsion_atom_site_label_3
_geom_torsion_atom_site_label_4
_geom_torsion_site_symmetry_1
_geom_torsion_site_symmetry_2
_geom_torsion_site_symmetry_3
_geom_torsion_site_symmetry_4
_geom_torsion
_geom_torsion_publ_flag
O3 S1 O1 Li1 . . . . -27.3(5) ?
O2 S1 O1 Li1 . . . . 100.8(5) ?
C1 S1 O1 Li1 . . . . -143.1(4) ?
O3 S1 O2 Li1 . . . 4_575 -131.3(4) ?
O1 S1 O2 Li1 . . . 4_575 100.7(4) ?
C1 S1 O2 Li1 . . . 4_575 -14.4(4) ?
O2 S1 O3 Li1 . . . 1_545 12.8(3) ?
O1 S1 O3 Li1 . . . 1_545 140.6(3) ?
C1 S1 O3 Li1 . . . 1_545 -104.2(3) ?
O3 S1 C1 C6 . . . . 14.5(3) ?
O2 S1 C1 C6 . . . . -106.3(3) ?
O1 S1 C1 C6 . . . . 134.3(3) ?
O3 S1 C1 C2 . . . . -165.0(2) ?
O2 S1 C1 C2 . . . . 74.3(3) ?
O1 S1 C1 C2 . . . . -45.2(3) ?
C6 C1 C2 C3 . . . . 1.1(5) ?
S1 C1 C2 C3 . . . . -179.5(3) ?
C1 C2 C3 C4 . . . . -1.1(6) ?
C2 C3 C4 C5 . . . . 0.2(5) ?
C2 C3 C4 C4 . . . 3_766 -179.3(3) ?
C3 C4 C5 C6 . . . . 0.6(6) ?
C4 C4 C5 C6 3_766 . . . -179.8(4) ?
C2 C1 C6 C5 . . . . -0.3(6) ?
S1 C1 C6 C5 . . . . -179.7(3) ?
C4 C5 C6 C1 . . . . -0.6(6) ?
